data_7712734
loop_
_publ_author_name
'Fischer, Paul J.'
'Roe, Charley B.'
'Stephenson, Jasmine N.'
'Dunscomb, Rachel J.'
'Carthy, Camille L.'
'Nataro, Chip'
'Young, Jr, Victor G'

_publ_section_title
;
 Exploring opportunities for tuning phenyltris(pyrazol-1-yl)borate
 donation by varying the extent of phenyl substituent fluorination.
;
_journal_name_full 'Dalton transactions (Cambridge, England : 2003)'
_journal_paper_doi 10.1039/d3dt00735a
_journal_year 2023
_chemical_formula_moiety 'C23 H19 B F6 Mo N6 O2'
_chemical_formula_sum 'C23 H19 B F6 Mo N6 O2'
_chemical_formula_weight 632.19
_chemical_properties_physical Air-sensitive,Moisture-sensitive
_space_group_crystal_system triclinic
_space_group_IT_number 2
_space_group_name_Hall '-P 1'
_space_group_name_H-M_alt 'P -1'
_atom_sites_solution_hydrogens geom
_atom_sites_solution_primary direct
_audit_creation_method SHELXL-2018/3
_audit_update_record
;
2023-02-23 deposited with the CCDC.	2023-03-29 downloaded from the CCDC.
;
_cell_angle_alpha 107.215(2)
_cell_angle_beta 108.4390(10)
_cell_angle_gamma 101.553(2)
_cell_formula_units_Z 2
_cell_length_a 8.6506(4)
_cell_length_b 13.0055(8)
_cell_length_c 13.0165(8)
_cell_measurement_reflns_used 1887
_cell_measurement_temperature 150(2)
_cell_measurement_theta_max 22.86
_cell_measurement_theta_min 2.93
_cell_volume 1255.28(13)
_computing_cell_refinement 'SAINT, Bruker'
_computing_data_collection 'APEX3, Bruker'
_computing_data_reduction 'SAINT, Bruker'
_computing_molecular_graphics 'Shelxle-(Rev 825)(Hueblsche, C. B., 2011)'
_computing_publication_material 'Bruker SHELXTL'
_computing_structure_refinement 'SHELXL-2018/3 (Sheldrick, 2018)'
_computing_structure_solution 'SHELXT 2018/2 (Sheldrick, 2018)'
_diffrn_ambient_temperature 150(2)
_diffrn_measured_fraction_theta_full 0.998
_diffrn_measured_fraction_theta_max 0.997
_diffrn_measurement_device_type 'Bruker Photon-II CMOS'
_diffrn_measurement_method '\f and \w scans'
_diffrn_radiation_type MoK\a
_diffrn_radiation_wavelength 0.71073
_diffrn_reflns_av_R_equivalents 0.0440
_diffrn_reflns_av_unetI/netI 0.0231
_diffrn_reflns_Laue_measured_fraction_full 0.998
_diffrn_reflns_Laue_measured_fraction_max 0.997
_diffrn_reflns_limit_h_max 11
_diffrn_reflns_limit_h_min -11
_diffrn_reflns_limit_k_max 17
_diffrn_reflns_limit_k_min -17
_diffrn_reflns_limit_l_max 17
_diffrn_reflns_limit_l_min -17
_diffrn_reflns_number 64683
_diffrn_reflns_point_group_measured_fraction_full 0.998
_diffrn_reflns_point_group_measured_fraction_max 0.997
_diffrn_reflns_theta_full 25.242
_diffrn_reflns_theta_max 29.216
_diffrn_reflns_theta_min 1.951
_diffrn_source micro
_exptl_absorpt_coefficient_mu 0.601
_exptl_absorpt_correction_type multi-scan
_exptl_absorpt_process_details 'SADABS, R. Blessing, 1995'
_exptl_crystal_colour yellow
_exptl_crystal_density_diffrn 1.673
_exptl_crystal_description block
_exptl_crystal_F_000 632
_exptl_crystal_recrystallization_method 'Re-crystallisation from solvent: THF/pentane'
_exptl_crystal_size_max 0.190
_exptl_crystal_size_mid 0.150
_exptl_crystal_size_min 0.100
_exptl_transmission_factor_max 0.7458
_exptl_transmission_factor_min 0.7210
_refine_diff_density_max 0.670
_refine_diff_density_min -0.470
_refine_diff_density_rms 0.059
_refine_ls_extinction_method none
_refine_ls_goodness_of_fit_ref 1.053
_refine_ls_hydrogen_treatment constr
_refine_ls_matrix_type full
_refine_ls_number_parameters 384
_refine_ls_number_reflns 6785
_refine_ls_number_restraints 66
_refine_ls_restrained_S_all 1.066
_refine_ls_R_factor_all 0.0257
_refine_ls_R_factor_gt 0.0235
_refine_ls_shift/su_max 0.003
_refine_ls_shift/su_mean 0.000
_refine_ls_structure_factor_coef Fsqd
_refine_ls_weighting_details 'w=1/[\s^2^(Fo^2^)+(0.0213P)^2^+0.8912P] where P=(Fo^2^+2Fc^2^)/3'
_refine_ls_weighting_scheme calc
_refine_ls_wR_factor_gt 0.0570
_refine_ls_wR_factor_ref 0.0586
_reflns_Friedel_coverage 0.000
_reflns_number_gt 6396
_reflns_number_total 6785
_reflns_threshold_expression 'I > 2\s(I)'
_cod_data_source_file d3dt00735a2.cif
_cod_data_source_block 22109z
_cod_original_cell_volume 1255.28(12)
_cod_database_code 7712734
_shelx_shelxl_version_number 2018/3
_shelx_space_group_comment
; 
The symmetry employed for this shelxl refinement is uniquely defined 
by the following loop, which should always be used as a source of 
symmetry information in preference to the above space-group names. 
They are only intended as comments. 
;
_shelx_estimated_absorpt_t_min 0.894
_shelx_estimated_absorpt_t_max 0.942

loop_
_space_group_symop_operation_xyz
'x, y, z'
'-x, -y, -z'

loop_
_atom_site_label
_atom_site_type_symbol
_atom_site_fract_x
_atom_site_fract_y
_atom_site_fract_z
_atom_site_U_iso_or_equiv
_atom_site_adp_type
_atom_site_occupancy
_atom_site_site_symmetry_order
_atom_site_calc_flag
_atom_site_refinement_flags_posn
_atom_site_refinement_flags_adp
_atom_site_refinement_flags_occupancy
_atom_site_disorder_assembly
_atom_site_disorder_group
N1 N 0.81047(16) 0.42816(10) 0.57730(10) 0.0207(2) Uani 1 1 d . . . . .
N2 N 0.67437(15) 0.38060(10) 0.47027(10) 0.0184(2) Uani 1 1 d . . . . .
C1 C 0.8714(2) 0.53828(13) 0.59822(14) 0.0286(3) Uani 1 1 d . . . . .
H1A H 0.968088 0.591823 0.666327 0.034 Uiso 1 1 calc R U . . .
C2 C 0.7755(2) 0.56465(14) 0.50773(15) 0.0315(4) Uani 1 1 d . . . . .
H2A H 0.791295 0.636896 0.502115 0.038 Uiso 1 1 calc R U . . .
C3 C 0.6527(2) 0.46283(14) 0.42828(14) 0.0262(3) Uani 1 1 d . . . . .
H3A H 0.566500 0.451724 0.355567 0.031 Uiso 1 1 calc R U . . .
N3 N 0.86559(15) 0.21909(10) 0.50520(10) 0.0180(2) Uani 1 1 d . . . . .
N4 N 0.73524(15) 0.19632(10) 0.40082(10) 0.0186(2) Uani 1 1 d . . . . .
C4 C 0.96445(19) 0.15609(13) 0.48049(13) 0.0218(3) Uani 1 1 d . . . . .
H4A H 1.066002 0.156191 0.536959 0.026 Uiso 1 1 calc R U . . .
C5 C 0.8977(2) 0.09084(14) 0.36103(14) 0.0265(3) Uani 1 1 d . . . . .
H5A H 0.942416 0.039092 0.320665 0.032 Uiso 1 1 calc R U . . .
C6 C 0.7519(2) 0.11775(13) 0.31387(13) 0.0249(3) Uani 1 1 d . . . . .
H6A H 0.675658 0.086137 0.233307 0.030 Uiso 1 1 calc R U . . .
N5 N 0.59481(15) 0.22290(11) 0.58846(10) 0.0196(2) Uani 1 1 d . . . . .
N6 N 0.50341(15) 0.19653(10) 0.47159(10) 0.0182(2) Uani 1 1 d . . . . .
C7 C 0.5021(2) 0.14903(14) 0.61723(14) 0.0257(3) Uani 1 1 d . . . . .
H7A H 0.533743 0.148236 0.693776 0.031 Uiso 1 1 calc R U . . .
C8 C 0.3540(2) 0.07384(14) 0.52065(15) 0.0277(3) Uani 1 1 d . . . . .
H8A H 0.267175 0.014127 0.518019 0.033 Uiso 1 1 calc R U . . .
C9 C 0.36094(19) 0.10505(13) 0.42996(14) 0.0236(3) Uani 1 1 d . . . . .
H9A H 0.279167 0.068476 0.350796 0.028 Uiso 1 1 calc R U . . .
B1 B 0.5882(2) 0.24992(14) 0.40257(13) 0.0181(3) Uani 1 1 d . . . . .
C10 C 0.45605(18) 0.22686(12) 0.27186(12) 0.0206(3) Uani 1 1 d . . . . .
C11 C 0.27897(18) 0.20604(12) 0.23924(12) 0.0202(3) Uani 1 1 d . . . . .
H11A H 0.231639 0.203962 0.295540 0.024 Uiso 1 1 calc R U . . .
C12 C 0.17005(18) 0.18822(12) 0.12588(12) 0.0197(3) Uani 1 1 d . . . . .
C13 C 0.23457(19) 0.19582(13) 0.04286(13) 0.0224(3) Uani 1 1 d . . . . .
H13A H 0.160081 0.182841 -0.034473 0.027 Uiso 1 1 calc R U . . .
C14 C 0.4109(2) 0.22291(15) 0.07573(13) 0.0260(3) Uani 1 1 d . . . . .
C15 C 0.51947(19) 0.23731(14) 0.18729(13) 0.0251(3) Uani 1 1 d . . . . .
H15A H 0.639743 0.254683 0.206863 0.030 Uiso 1 1 calc R U . . .
C16 C -0.02071(19) 0.15599(14) 0.09325(13) 0.0243(3) Uani 1 1 d . . . . .
F1 F -0.08244(14) 0.05699(9) 0.10128(11) 0.0407(3) Uani 1 1 d . . . . .
F2 F -0.06312(14) 0.23069(9) 0.16588(11) 0.0426(3) Uani 1 1 d . . . . .
F3 F -0.10962(14) 0.14389(15) -0.01538(11) 0.0585(4) Uani 1 1 d . . . . .
C17 C 0.4806(5) 0.2433(4) -0.0106(3) 0.0359(6) Uani 0.534(9) 1 d D . P A 1
F4 F 0.4130(7) 0.3048(8) -0.0631(7) 0.106(2) Uani 0.534(9) 1 d D . P A 1
F5 F 0.6473(5) 0.2928(5) 0.0355(6) 0.0557(12) Uani 0.534(9) 1 d D . P A 1
F6 F 0.4492(11) 0.1459(4) -0.0939(5) 0.112(3) Uani 0.534(9) 1 d D . P A 1
C17' C 0.4882(6) 0.2202(4) -0.0157(3) 0.0359(6) Uani 0.466(9) 1 d D . P A 2
F4' F 0.5300(7) 0.1291(4) -0.0536(5) 0.0708(13) Uani 0.466(9) 1 d D . P A 2
F5' F 0.3818(4) 0.2263(7) -0.1091(3) 0.076(2) Uani 0.466(9) 1 d D . P A 2
F6' F 0.6281(7) 0.3070(4) 0.0266(7) 0.077(2) Uani 0.466(9) 1 d D . P A 2
Mo1 Mo 0.88346(2) 0.32145(2) 0.68024(2) 0.01607(4) Uani 1 1 d . . . . .
C18 C 0.94190(19) 0.20441(13) 0.73405(12) 0.0223(3) Uani 1 1 d . . . . .
O1 O 0.97762(17) 0.13286(10) 0.76297(10) 0.0327(3) Uani 1 1 d . . . . .
C19 C 1.1328(2) 0.37706(15) 0.72690(14) 0.0274(3) Uani 1 1 d . . . . .
O2 O 1.27950(16) 0.40520(15) 0.75413(13) 0.0465(4) Uani 1 1 d . . . . .
C20 C 0.8472(2) 0.43637(14) 0.83120(13) 0.0260(3) Uani 1 1 d . . . . .
C21 C 0.8376(2) 0.33469(15) 0.85099(14) 0.0300(3) Uani 1 1 d . . . . .
H21A H 0.723289 0.288926 0.840425 0.036 Uiso 1 1 calc R U . . .
H21B H 0.934542 0.337139 0.918284 0.036 Uiso 1 1 calc R U . . .
C22 C 1.0127(2) 0.49295(14) 0.84350(13) 0.0288(3) Uani 1 1 d . . . . .
H22A H 1.111441 0.496853 0.910631 0.035 Uiso 1 1 calc R U . . .
H22B H 1.027264 0.563568 0.827951 0.035 Uiso 1 1 calc R U . . .
C23 C 0.6976(3) 0.48094(18) 0.80238(17) 0.0409(4) Uani 1 1 d . . . . .
H23A H 0.713300 0.528585 0.758171 0.061 Uiso 1 1 calc R U . . .
H23B H 0.692057 0.526316 0.875307 0.061 Uiso 1 1 calc R U . . .
H23C H 0.590310 0.416873 0.754946 0.061 Uiso 1 1 calc R U . . .

loop_
_atom_site_aniso_label
_atom_site_aniso_U_11
_atom_site_aniso_U_22
_atom_site_aniso_U_33
_atom_site_aniso_U_23
_atom_site_aniso_U_13
_atom_site_aniso_U_12
N1 0.0220(6) 0.0191(6) 0.0159(5) 0.0059(4) 0.0038(5) 0.0036(5)
N2 0.0188(5) 0.0197(6) 0.0157(5) 0.0079(4) 0.0054(4) 0.0049(4)
C1 0.0353(8) 0.0195(7) 0.0228(7) 0.0071(6) 0.0067(6) 0.0019(6)
C2 0.0450(10) 0.0209(7) 0.0279(8) 0.0129(6) 0.0125(7) 0.0073(7)
C3 0.0314(8) 0.0253(7) 0.0238(7) 0.0142(6) 0.0086(6) 0.0102(6)
N3 0.0170(5) 0.0208(6) 0.0158(5) 0.0070(4) 0.0065(4) 0.0056(4)
N4 0.0192(5) 0.0206(6) 0.0138(5) 0.0054(4) 0.0059(4) 0.0052(4)
C4 0.0224(7) 0.0238(7) 0.0251(7) 0.0118(6) 0.0131(6) 0.0100(6)
C5 0.0346(8) 0.0259(8) 0.0266(7) 0.0098(6) 0.0193(7) 0.0143(6)
C6 0.0320(8) 0.0245(7) 0.0171(6) 0.0051(6) 0.0117(6) 0.0084(6)
N5 0.0186(5) 0.0240(6) 0.0170(5) 0.0096(5) 0.0075(4) 0.0056(5)
N6 0.0160(5) 0.0201(6) 0.0166(5) 0.0076(4) 0.0048(4) 0.0037(4)
C7 0.0240(7) 0.0317(8) 0.0265(7) 0.0173(6) 0.0121(6) 0.0068(6)
C8 0.0204(7) 0.0283(8) 0.0360(9) 0.0186(7) 0.0102(6) 0.0035(6)
C9 0.0175(6) 0.0215(7) 0.0269(7) 0.0100(6) 0.0047(6) 0.0024(5)
B1 0.0174(7) 0.0210(7) 0.0148(6) 0.0072(6) 0.0056(5) 0.0048(6)
C10 0.0204(6) 0.0219(7) 0.0159(6) 0.0071(5) 0.0045(5) 0.0044(5)
C11 0.0219(7) 0.0214(7) 0.0175(6) 0.0079(5) 0.0079(5) 0.0064(5)
C12 0.0186(6) 0.0194(6) 0.0184(6) 0.0065(5) 0.0052(5) 0.0052(5)
C13 0.0209(7) 0.0263(7) 0.0163(6) 0.0088(5) 0.0041(5) 0.0051(6)
C14 0.0218(7) 0.0369(9) 0.0177(7) 0.0124(6) 0.0069(6) 0.0055(6)
C15 0.0187(7) 0.0344(8) 0.0194(7) 0.0117(6) 0.0053(5) 0.0046(6)
C16 0.0219(7) 0.0287(8) 0.0220(7) 0.0106(6) 0.0075(6) 0.0086(6)
F1 0.0286(5) 0.0268(5) 0.0606(7) 0.0141(5) 0.0172(5) 0.0023(4)
F2 0.0321(5) 0.0331(6) 0.0578(7) 0.0045(5) 0.0227(5) 0.0131(4)
F3 0.0231(5) 0.1222(13) 0.0351(6) 0.0437(7) 0.0074(5) 0.0199(7)
C17 0.0242(8) 0.0624(16) 0.0204(8) 0.0193(9) 0.0082(6) 0.0092(9)
F4 0.117(4) 0.206(6) 0.131(4) 0.151(5) 0.100(3) 0.117(4)
F5 0.0221(11) 0.115(3) 0.040(2) 0.047(2) 0.0154(11) 0.0122(14)
F6 0.153(7) 0.080(3) 0.066(4) -0.019(2) 0.085(4) -0.034(3)
C17' 0.0242(8) 0.0624(16) 0.0204(8) 0.0193(9) 0.0082(6) 0.0092(9)
F4' 0.079(3) 0.093(2) 0.060(3) 0.021(2) 0.052(2) 0.038(2)
F5' 0.0313(15) 0.190(7) 0.037(2) 0.072(3) 0.0197(14) 0.046(3)
F6' 0.061(3) 0.094(3) 0.048(3) 0.021(3) 0.025(2) -0.027(3)
Mo1 0.01593(6) 0.01833(6) 0.01279(6) 0.00600(4) 0.00465(4) 0.00506(4)
C18 0.0232(7) 0.0250(7) 0.0151(6) 0.0053(5) 0.0050(5) 0.0085(6)
O1 0.0442(7) 0.0288(6) 0.0230(5) 0.0112(5) 0.0059(5) 0.0184(5)
C19 0.0232(7) 0.0371(9) 0.0203(7) 0.0129(6) 0.0071(6) 0.0068(6)
O2 0.0189(6) 0.0755(11) 0.0395(7) 0.0242(7) 0.0081(5) 0.0071(6)
C20 0.0327(8) 0.0257(7) 0.0158(6) 0.0026(6) 0.0093(6) 0.0108(6)
C21 0.0408(9) 0.0310(8) 0.0169(7) 0.0070(6) 0.0143(6) 0.0083(7)
C22 0.0339(8) 0.0232(7) 0.0167(7) 0.0027(6) 0.0026(6) 0.0039(6)
C23 0.0428(10) 0.0455(11) 0.0337(9) 0.0060(8) 0.0159(8) 0.0262(9)

loop_
_atom_type_symbol
_atom_type_description
_atom_type_scat_dispersion_real
_atom_type_scat_dispersion_imag
_atom_type_scat_source
C C 0.0033 0.0016 'International Tables Vol C Tables 4.2.6.8 and 6.1.1.4'
H H 0.0000 0.0000 'International Tables Vol C Tables 4.2.6.8 and 6.1.1.4'
B B 0.0013 0.0007 'International Tables Vol C Tables 4.2.6.8 and 6.1.1.4'
F F 0.0171 0.0103 'International Tables Vol C Tables 4.2.6.8 and 6.1.1.4'
Mo Mo -1.6832 0.6857 'International Tables Vol C Tables 4.2.6.8 and 6.1.1.4'
N N 0.0061 0.0033 'International Tables Vol C Tables 4.2.6.8 and 6.1.1.4'
O O 0.0106 0.0060 'International Tables Vol C Tables 4.2.6.8 and 6.1.1.4'

loop_
_geom_angle_atom_site_label_1
_geom_angle_atom_site_label_2
_geom_angle_atom_site_label_3
_geom_angle
_geom_angle_site_symmetry_1
_geom_angle_site_symmetry_3
_geom_angle_publ_flag
C1 N1 N2 106.20(12) . . ?
C1 N1 Mo1 133.44(10) . . ?
N2 N1 Mo1 120.34(9) . . ?
C3 N2 N1 109.01(12) . . ?
C3 N2 B1 127.34(12) . . ?
N1 N2 B1 122.63(11) . . ?
N1 C1 C2 111.34(14) . . ?
N1 C1 H1A 124.3 . . ?
C2 C1 H1A 124.3 . . ?
C3 C2 C1 104.42(14) . . ?
C3 C2 H2A 127.8 . . ?
C1 C2 H2A 127.8 . . ?
N2 C3 C2 109.01(14) . . ?
N2 C3 H3A 125.5 . . ?
C2 C3 H3A 125.5 . . ?
C4 N3 N4 106.59(11) . . ?
C4 N3 Mo1 127.68(10) . . ?
N4 N3 Mo1 125.21(9) . . ?
C6 N4 N3 109.11(12) . . ?
C6 N4 B1 131.94(12) . . ?
N3 N4 B1 118.47(11) . . ?
N3 C4 C5 110.60(13) . . ?
N3 C4 H4A 124.7 . . ?
C5 C4 H4A 124.7 . . ?
C6 C5 C4 104.73(13) . . ?
C6 C5 H5A 127.6 . . ?
C4 C5 H5A 127.6 . . ?
N4 C6 C5 108.94(13) . . ?
N4 C6 H6A 125.5 . . ?
C5 C6 H6A 125.5 . . ?
C7 N5 N6 105.78(12) . . ?
C7 N5 Mo1 128.14(10) . . ?
N6 N5 Mo1 121.93(8) . . ?
C9 N6 N5 109.32(12) . . ?
C9 N6 B1 129.10(12) . . ?
N5 N6 B1 119.85(11) . . ?
N5 C7 C8 111.28(14) . . ?
N5 C7 H7A 124.4 . . ?
C8 C7 H7A 124.4 . . ?
C9 C8 C7 104.61(13) . . ?
C9 C8 H8A 127.7 . . ?
C7 C8 H8A 127.7 . . ?
N6 C9 C8 108.95(14) . . ?
N6 C9 H9A 125.5 . . ?
C8 C9 H9A 125.5 . . ?
N6 B1 N2 110.91(11) . . ?
N6 B1 N4 103.77(11) . . ?
N2 B1 N4 107.68(11) . . ?
N6 B1 C10 114.07(11) . . ?
N2 B1 C10 107.93(11) . . ?
N4 B1 C10 112.32(11) . . ?
C11 C10 C15 116.28(13) . . ?
C11 C10 B1 123.47(13) . . ?
C15 C10 B1 120.01(13) . . ?
C12 C11 C10 121.56(13) . . ?
C12 C11 H11A 119.2 . . ?
C10 C11 H11A 119.2 . . ?
C13 C12 C11 121.12(13) . . ?
C13 C12 C16 119.90(13) . . ?
C11 C12 C16 118.94(13) . . ?
C12 C13 C14 118.06(13) . . ?
C12 C13 H13A 121.0 . . ?
C14 C13 H13A 121.0 . . ?
C13 C14 C15 121.07(14) . . ?
C13 C14 C17 117.38(18) . . ?
C15 C14 C17 121.44(18) . . ?
C13 C14 C17' 120.38(18) . . ?
C15 C14 C17' 117.93(18) . . ?
C14 C15 C10 121.74(14) . . ?
C14 C15 H15A 119.1 . . ?
C10 C15 H15A 119.1 . . ?
F3 C16 F2 108.22(14) . . ?
F3 C16 F1 106.30(14) . . ?
F2 C16 F1 104.37(13) . . ?
F3 C16 C12 113.23(13) . . ?
F2 C16 C12 112.55(13) . . ?
F1 C16 C12 111.60(12) . . ?
F4 C17 F5 106.4(2) . . ?
F4 C17 F6 106.2(2) . . ?
F5 C17 F6 106.2(2) . . ?
F4 C17 C14 114.4(3) . . ?
F5 C17 C14 113.4(4) . . ?
F6 C17 C14 109.7(3) . . ?
F6' C17' F5' 106.5(2) . . ?
F6' C17' F4' 106.4(2) . . ?
F5' C17' F4' 106.0(2) . . ?
F6' C17' C14 110.9(5) . . ?
F5' C17' C14 111.6(3) . . ?
F4' C17' C14 115.0(4) . . ?
C18 Mo1 C19 81.72(7) . . ?
C18 Mo1 N3 88.82(5) . . ?
C19 Mo1 N3 86.97(6) . . ?
C18 Mo1 C20 102.90(6) . . ?
C19 Mo1 C20 102.79(7) . . ?
N3 Mo1 C20 165.61(5) . . ?
C18 Mo1 N1 166.41(5) . . ?
C19 Mo1 N1 97.95(6) . . ?
N3 Mo1 N1 77.60(4) . . ?
C20 Mo1 N1 90.45(5) . . ?
C18 Mo1 N5 93.97(5) . . ?
C19 Mo1 N5 165.96(6) . . ?
N3 Mo1 N5 79.56(4) . . ?
C20 Mo1 N5 91.19(5) . . ?
N1 Mo1 N5 83.10(4) . . ?
C18 Mo1 C22 106.93(6) . . ?
C19 Mo1 C22 68.54(7) . . ?
N3 Mo1 C22 147.92(5) . . ?
C20 Mo1 C22 35.76(6) . . ?
N1 Mo1 C22 85.36(5) . . ?
N5 Mo1 C22 125.44(5) . . ?
C18 Mo1 C21 68.71(6) . . ?
C19 Mo1 C21 107.07(6) . . ?
N3 Mo1 C21 150.76(5) . . ?
C20 Mo1 C21 35.78(6) . . ?
N1 Mo1 C21 123.81(6) . . ?
N5 Mo1 C21 83.47(5) . . ?
C22 Mo1 C21 60.27(6) . . ?
O1 C18 Mo1 177.81(13) . . ?
O2 C19 Mo1 177.08(16) . . ?
C22 C20 C21 112.70(15) . . ?
C22 C20 C23 123.53(16) . . ?
C21 C20 C23 123.77(17) . . ?
C22 C20 Mo1 75.52(9) . . ?
C21 C20 Mo1 75.94(9) . . ?
C23 C20 Mo1 117.36(11) . . ?
C20 C21 Mo1 68.28(8) . . ?
C20 C21 H21A 116.8 . . ?
Mo1 C21 H21A 116.8 . . ?
C20 C21 H21B 116.8 . . ?
Mo1 C21 H21B 116.8 . . ?
H21A C21 H21B 113.9 . . ?
C20 C22 Mo1 68.72(8) . . ?
C20 C22 H22A 116.8 . . ?
Mo1 C22 H22A 116.8 . . ?
C20 C22 H22B 116.8 . . ?
Mo1 C22 H22B 116.8 . . ?
H22A C22 H22B 113.8 . . ?
C20 C23 H23A 109.5 . . ?
C20 C23 H23B 109.5 . . ?
H23A C23 H23B 109.5 . . ?
C20 C23 H23C 109.5 . . ?
H23A C23 H23C 109.5 . . ?
H23B C23 H23C 109.5 . . ?

loop_
_geom_bond_atom_site_label_1
_geom_bond_atom_site_label_2
_geom_bond_distance
_geom_bond_site_symmetry_2
_geom_bond_publ_flag
N1 C1 1.334(2) . ?
N1 N2 1.3675(16) . ?
N1 Mo1 2.2443(12) . ?
N2 C3 1.3561(19) . ?
N2 B1 1.553(2) . ?
C1 C2 1.389(2) . ?
C1 H1A 0.9500 . ?
C2 C3 1.372(2) . ?
C2 H2A 0.9500 . ?
C3 H3A 0.9500 . ?
N3 C4 1.3435(18) . ?
N3 N4 1.3653(16) . ?
N3 Mo1 2.2105(12) . ?
N4 C6 1.3504(18) . ?
N4 B1 1.571(2) . ?
C4 C5 1.388(2) . ?
C4 H4A 0.9500 . ?
C5 C6 1.380(2) . ?
C5 H5A 0.9500 . ?
C6 H6A 0.9500 . ?
N5 C7 1.3418(19) . ?
N5 N6 1.3707(16) . ?
N5 Mo1 2.2869(12) . ?
N6 C9 1.3552(18) . ?
N6 B1 1.5520(19) . ?
C7 C8 1.389(2) . ?
C7 H7A 0.9500 . ?
C8 C9 1.371(2) . ?
C8 H8A 0.9500 . ?
C9 H9A 0.9500 . ?
B1 C10 1.619(2) . ?
C10 C11 1.398(2) . ?
C10 C15 1.404(2) . ?
C11 C12 1.3962(19) . ?
C11 H11A 0.9500 . ?
C12 C13 1.383(2) . ?
C12 C16 1.501(2) . ?
C13 C14 1.385(2) . ?
C13 H13A 0.9500 . ?
C14 C15 1.390(2) . ?
C14 C17 1.495(5) . ?
C14 C17' 1.533(5) . ?
C15 H15A 0.9500 . ?
C16 F3 1.3219(18) . ?
C16 F2 1.3382(19) . ?
C16 F1 1.3391(19) . ?
C17 F4 1.306(2) . ?
C17 F5 1.307(2) . ?
C17 F6 1.311(2) . ?
C17' F6' 1.306(2) . ?
C17' F5' 1.308(2) . ?
C17' F4' 1.311(2) . ?
Mo1 C18 1.9439(15) . ?
Mo1 C19 1.9576(16) . ?
Mo1 C20 2.2432(15) . ?
Mo1 C22 2.3309(15) . ?
Mo1 C21 2.3423(15) . ?
C18 O1 1.1627(19) . ?
C19 O2 1.150(2) . ?
C20 C22 1.407(2) . ?
C20 C21 1.412(2) . ?
C20 C23 1.508(2) . ?
C21 H21A 0.9900 . ?
C21 H21B 0.9900 . ?
C22 H22A 0.9900 . ?
C22 H22B 0.9900 . ?
C23 H23A 0.9800 . ?
C23 H23B 0.9800 . ?
C23 H23C 0.9800 . ?

loop_
_geom_torsion_atom_site_label_1
_geom_torsion_atom_site_label_2
_geom_torsion_atom_site_label_3
_geom_torsion_atom_site_label_4
_geom_torsion
_geom_torsion_site_symmetry_1
_geom_torsion_site_symmetry_2
_geom_torsion_site_symmetry_3
_geom_torsion_site_symmetry_4
_geom_torsion_publ_flag
C1 N1 N2 C3 -0.89(17) . . . . ?
Mo1 N1 N2 C3 177.73(10) . . . . ?
C1 N1 N2 B1 168.35(13) . . . . ?
Mo1 N1 N2 B1 -13.02(17) . . . . ?
N2 N1 C1 C2 1.21(19) . . . . ?
Mo1 N1 C1 C2 -177.16(12) . . . . ?
N1 C1 C2 C3 -1.0(2) . . . . ?
N1 N2 C3 C2 0.26(18) . . . . ?
B1 N2 C3 C2 -168.34(14) . . . . ?
C1 C2 C3 N2 0.5(2) . . . . ?
C4 N3 N4 C6 1.73(16) . . . . ?
Mo1 N3 N4 C6 -170.60(10) . . . . ?
C4 N3 N4 B1 174.76(12) . . . . ?
Mo1 N3 N4 B1 2.43(17) . . . . ?
N4 N3 C4 C5 -1.11(16) . . . . ?
Mo1 N3 C4 C5 170.96(10) . . . . ?
N3 C4 C5 C6 0.09(18) . . . . ?
N3 N4 C6 C5 -1.71(17) . . . . ?
B1 N4 C6 C5 -173.46(14) . . . . ?
C4 C5 C6 N4 0.99(18) . . . . ?
C7 N5 N6 C9 -2.30(16) . . . . ?
Mo1 N5 N6 C9 156.50(10) . . . . ?
C7 N5 N6 B1 -168.62(13) . . . . ?
Mo1 N5 N6 B1 -9.82(16) . . . . ?
N6 N5 C7 C8 1.14(18) . . . . ?
Mo1 N5 C7 C8 -155.89(11) . . . . ?
N5 C7 C8 C9 0.41(19) . . . . ?
N5 N6 C9 C8 2.64(17) . . . . ?
B1 N6 C9 C8 167.31(14) . . . . ?
C7 C8 C9 N6 -1.84(18) . . . . ?
C9 N6 B1 N2 147.98(14) . . . . ?
N5 N6 B1 N2 -48.74(16) . . . . ?
C9 N6 B1 N4 -96.66(16) . . . . ?
N5 N6 B1 N4 66.62(15) . . . . ?
C9 N6 B1 C10 25.9(2) . . . . ?
N5 N6 B1 C10 -170.86(12) . . . . ?
C3 N2 B1 N6 -128.83(15) . . . . ?
N1 N2 B1 N6 63.99(16) . . . . ?
C3 N2 B1 N4 118.26(15) . . . . ?
N1 N2 B1 N4 -48.92(16) . . . . ?
C3 N2 B1 C10 -3.20(19) . . . . ?
N1 N2 B1 C10 -170.38(12) . . . . ?
C6 N4 B1 N6 108.24(16) . . . . ?
N3 N4 B1 N6 -62.90(15) . . . . ?
C6 N4 B1 N2 -134.13(15) . . . . ?
N3 N4 B1 N2 54.74(15) . . . . ?
C6 N4 B1 C10 -15.4(2) . . . . ?
N3 N4 B1 C10 173.42(12) . . . . ?
N6 B1 C10 C11 25.9(2) . . . . ?
N2 B1 C10 C11 -97.84(16) . . . . ?
N4 B1 C10 C11 143.62(14) . . . . ?
N6 B1 C10 C15 -159.90(14) . . . . ?
N2 B1 C10 C15 76.36(17) . . . . ?
N4 B1 C10 C15 -42.18(19) . . . . ?
C15 C10 C11 C12 4.6(2) . . . . ?
B1 C10 C11 C12 179.04(13) . . . . ?
C10 C11 C12 C13 -3.1(2) . . . . ?
C10 C11 C12 C16 174.59(14) . . . . ?
C11 C12 C13 C14 -0.7(2) . . . . ?
C16 C12 C13 C14 -178.35(14) . . . . ?
C12 C13 C14 C15 2.7(2) . . . . ?
C12 C13 C14 C17 -173.5(2) . . . . ?
C12 C13 C14 C17' 173.5(3) . . . . ?
C13 C14 C15 C10 -1.0(3) . . . . ?
C17 C14 C15 C10 175.0(2) . . . . ?
C17' C14 C15 C10 -172.0(3) . . . . ?
C11 C10 C15 C14 -2.6(2) . . . . ?
B1 C10 C15 C14 -177.25(15) . . . . ?
C13 C12 C16 F3 -3.7(2) . . . . ?
C11 C12 C16 F3 178.64(15) . . . . ?
C13 C12 C16 F2 -126.79(15) . . . . ?
C11 C12 C16 F2 55.50(19) . . . . ?
C13 C12 C16 F1 116.24(16) . . . . ?
C11 C12 C16 F1 -61.47(18) . . . . ?
C13 C14 C17 F4 43.0(4) . . . . ?
C15 C14 C17 F4 -133.1(5) . . . . ?
C13 C14 C17 F5 165.4(4) . . . . ?
C15 C14 C17 F5 -10.8(5) . . . . ?
C13 C14 C17 F6 -76.1(4) . . . . ?
C15 C14 C17 F6 107.8(5) . . . . ?
C13 C14 C17' F6' 138.6(3) . . . . ?
C15 C14 C17' F6' -50.3(4) . . . . ?
C13 C14 C17' F5' 20.0(4) . . . . ?
C15 C14 C17' F5' -168.8(4) . . . . ?
C13 C14 C17' F4' -100.7(3) . . . . ?
C15 C14 C17' F4' 70.4(4) . . . . ?
C22 C20 C21 Mo1 -67.42(11) . . . . ?
C23 C20 C21 Mo1 113.74(15) . . . . ?
C21 C20 C22 Mo1 67.68(11) . . . . ?
C23 C20 C22 Mo1 -113.47(15) . . . . ?
